data_2003968
loop_
_publ_author_name
'Ferguson, G.'
'Glidewell, C.'
'Scott, J. P.'

_publ_section_title
;
 2-Ferrocenylquinoxaline
;
_journal_issue 10
_journal_name_full 'Acta Crystallographica Section C'
_journal_page_first 1989
_journal_page_last 1991
_journal_paper_doi 10.1107/S0108270195004094
_journal_volume 51
_journal_year 1995
_chemical_formula_moiety '[Fe(C13 H9 N2)(C5 H5)]'
_chemical_formula_sum 'C18 H14 Fe N2'
_chemical_formula_weight 314.16
_chemical_name_systematic
;
2-Ferrocenylquinoxaline
;
_space_group_IT_number 14
_symmetry_cell_setting monoclinic
_symmetry_space_group_name_Hall '-P 2yab'
_symmetry_space_group_name_H-M 'P 1 21/a 1'
_cell_angle_alpha 90.00
_cell_angle_beta 100.457(11)
_cell_angle_gamma 90.00
_cell_formula_units_Z 4
_cell_length_a 11.101(2)
_cell_length_b 8.6795(7)
_cell_length_c 14.648(2)
_cell_measurement_reflns_used 25
_cell_measurement_temperature 294.0(10)
_cell_measurement_theta_max 15.30
_cell_measurement_theta_min 9.50
_cell_volume 1387.9(3)
_computing_cell_refinement 'SET4 (Boer & Duisenberg, 1984) and Enraf-Nonius CELDIM'
_computing_data_collection 'CAD-4/PC Software (Enraf-Nonius, 1992)'
_computing_data_reduction 'DATRD2 in NRCVAX (Gabe, Le Page, Charland, Lee & White, 1989)'
_computing_molecular_graphics
;
ORTEPII (Johnson, 1976) as implemented in
PLATON (Spek, 1994a) and PLUTON (Spek, 1994b)
;
_computing_publication_material 'NRCVAX, SHELXL93 and WordPerfect'
_computing_structure_refinement 'NRCVAX and SHELXL93 (Sheldrick, 1993)'
_computing_structure_solution 'Patterson vector using NRCVAX'
_diffrn_ambient_temperature 294.0(10)
_diffrn_measurement_device 'Enraf-Nonius CAD-4'
_diffrn_measurement_method \w/2\q
_diffrn_radiation_monochromator graphite
_diffrn_radiation_source 'X-ray tube'
_diffrn_radiation_type MoK\a
_diffrn_radiation_wavelength .7107
_diffrn_reflns_av_R_equivalents .019
_diffrn_reflns_av_sigmaI/netI 0.0317
_diffrn_reflns_limit_h_max 13
_diffrn_reflns_limit_h_min -014
_diffrn_reflns_limit_k_max 11
_diffrn_reflns_limit_k_min 0
_diffrn_reflns_limit_l_max 18
_diffrn_reflns_limit_l_min 0
_diffrn_reflns_number 3129
_diffrn_reflns_theta_max 26.8
_diffrn_reflns_theta_min 2.7
_diffrn_standards_decay_% 'no decay, variation 0.5'
_diffrn_standards_interval_time 120
_diffrn_standards_number 3
_exptl_absorpt_coefficient_mu 1.079
_exptl_absorpt_correction_T_max .8435
_exptl_absorpt_correction_T_min .7957
_exptl_absorpt_correction_type 'empirical via four \y scans at 4\% steps (North, Phillips & Mathews, 1968)'
_exptl_crystal_colour 'ruby red'
_exptl_crystal_density_diffrn 1.504
_exptl_crystal_description needle
_exptl_crystal_F_000 648
_exptl_crystal_size_max .40
_exptl_crystal_size_mid .18
_exptl_crystal_size_min .18
_refine_diff_density_max .294
_refine_diff_density_min -0.417
_refine_ls_extinction_method none
_refine_ls_goodness_of_fit_all 1.042
_refine_ls_goodness_of_fit_obs 1.167
_refine_ls_hydrogen_treatment 'H atoms riding (SHELXL93 default, C---H 0.93\%A)'
_refine_ls_matrix_type full
_refine_ls_number_parameters 190
_refine_ls_number_reflns 2984
_refine_ls_number_restraints 0
_refine_ls_restrained_S_all 1.042
_refine_ls_restrained_S_obs 1.167
_refine_ls_R_factor_all 0.0598
_refine_ls_R_factor_obs .0347
_refine_ls_shift/esd_max .000
_refine_ls_shift/esd_mean 0.000
_refine_ls_structure_factor_coef Fsqd
_refine_ls_weighting_scheme
;
calc w = 1/[\s^2^(F~o~^2^) + (0.0566P)^2^ + 0.1337P]
where P = (F~o~^2^ + 2F~c~^2^)/3
;
_refine_ls_wR_factor_all .0962
_refine_ls_wR_factor_obs .0901
_reflns_number_observed 2141
_reflns_number_total 2984
_reflns_observed_criterion >2\s(I)
_cod_data_source_file ab1268.cif
_cod_data_source_block 9509
_cod_depositor_comments
;
 Marking atoms 'Cg1' and 'Cg2' as dummy atoms.

 Antanas Vaitkus,
 2017-02-19

The following automatic conversions were performed:
'_symmetry_cell_setting' value 'Monoclinic' changed to 'monoclinic'
according to '/home/saulius/struct/CIF-dictionaries/cif_core.dic'
dictionary named 'cif_core.dic' version 2.4.1 from 2010-06-29.

Automatic conversion script
Id: cif_fix_enum 1527 2010-12-29 10:47:43Z saulius 

The following automatic conversions were performed:

'_symmetry_cell_setting' value 'Monoclinic' changed to 'monoclinic'
according to /home/saulius/struct/CIF-dictionaries/cif_core.dic
dictionary named 'cif_core.dic' version 2.4.1 from 2010-06-29.

Automatic conversion script
Id: cif_fix_values 1715 2011-07-08 13:25:40Z adriana 
;
_cod_original_sg_symbol_H-M 'P 21/a'
_cod_database_code 2003968

loop_
_symmetry_equiv_pos_as_xyz
'x, y, z'
'-x+1/2, y+1/2, -z'
'-x, -y, -z'
'x-1/2, -y-1/2, z'

loop_
_atom_site_aniso_label
_atom_site_aniso_U_11
_atom_site_aniso_U_22
_atom_site_aniso_U_33
_atom_site_aniso_U_12
_atom_site_aniso_U_13
_atom_site_aniso_U_23
Fe1 0.0356(2) 0.0359(2) 0.0350(2) -0.0031(2) 0.00603(13) -0.0014(2)
C11 0.0316(11) 0.0355(11) 0.0366(11) -0.0015(9) 0.0033(9) 0.0035(9)
C12 0.0374(13) 0.0451(13) 0.0397(12) -0.0025(11) 0.0102(10) 0.0019(10)
C13 0.060(2) 0.0501(14) 0.0388(13) -0.0007(13) 0.0156(12) -0.0019(11)
C14 0.055(2) 0.0531(15) 0.0327(11) -0.0027(13) 0.0005(11) 0.0002(12)
C15 0.0389(13) 0.0428(13) 0.0401(13) 0.0006(11) -0.0005(10) 0.0031(11)
C21 0.191(5) 0.048(2) 0.045(2) -0.031(3) 0.052(2) -0.0071(15)
C22 0.068(2) 0.066(2) 0.061(2) -0.020(2) -0.013(2) 0.027(2)
C23 0.072(2) 0.0359(14) 0.064(2) 0.0018(13) 0.021(2) 0.0004(12)
C24 0.062(2) 0.053(2) 0.081(2) -0.022(2) -0.005(2) 0.006(2)
C25 0.075(2) 0.062(2) 0.119(3) 0.000(2) 0.054(2) 0.020(2)
N1 0.0304(10) 0.0360(10) 0.0415(11) -0.0002(8) 0.0036(8) -0.0001(8)
C2 0.0316(11) 0.0290(10) 0.0382(11) -0.0041(9) 0.0039(9) 0.0049(9)
C3 0.0272(11) 0.0484(14) 0.0493(14) -0.0010(10) 0.0050(10) -0.0031(11)
N4 0.0341(11) 0.0522(12) 0.0478(12) -0.0054(9) -0.0018(9) -0.0042(10)
C5 0.0414(13) 0.0336(12) 0.0387(11) -0.0029(11) 0.0018(10) 0.0026(10)
C6 0.061(2) 0.0468(15) 0.0459(14) -0.0018(13) -0.0042(13) -0.0061(12)
C7 0.086(2) 0.050(2) 0.050(2) 0.006(2) 0.009(2) -0.0110(13)
C8 0.066(2) 0.059(2) 0.069(2) 0.014(2) 0.021(2) -0.009(2)
C9 0.047(2) 0.052(2) 0.063(2) 0.0072(13) 0.0081(13) -0.0070(13)
C10 0.0375(12) 0.0321(11) 0.0403(12) 0.0009(10) 0.0057(9) 0.0018(10)

loop_
_atom_site_label
_atom_site_occupancy
_atom_site_fract_x
_atom_site_fract_y
_atom_site_fract_z
_atom_site_U_iso_or_equiv
_atom_site_thermal_displace_type
_atom_site_calc_flag
_atom_site_refinement_flags
_atom_site_type_symbol
Fe1 1 .29193(3) .04290(4) .34779(2) .03556(12) Uani d . Fe
C11 1 .2471(2) -0.1852(3) .3490(2) .0349(5) Uani d . C
C12 1 .1534(2) -.0930(3) .3778(2) .0403(5) Uani d . C
C13 1 .2082(3) -.0085(3) .4571(2) .0487(6) Uani d . C
C14 1 .3342(3) -.0474(3) .4779(2) .0479(6) Uani d . C
C15 1 .3591(2) -0.1557(3) .4114(2) .0415(5) Uani d . C
C21 1 .3158(5) .1048(4) .2191(2) .0909(15) Uani d . C
C22 1 .2220(3) .1945(4) .2458(2) .0683(9) Uani d . C
C23 1 .2746(3) .2741(3) .3255(2) .0562(7) Uani d . C
C24 1 .3969(3) .2345(4) .3472(2) .0674(9) Uani d . C
C25 1 .4224(4) .1310(4) .2832(3) .0805(11) Uani d . C
N1 1 .3306(2) -0.3525(2) .24546(13) .0363(4) Uani d . N
C2 1 .2323(2) -0.2885(2) .2687(2) .0333(5) Uani d . C
C3 1 .1131(2) -0.3197(3) .2168(2) .0419(6) Uani d . C
N4 1 .0930(2) -0.4072(3) .14289(15) .0458(5) Uani d . N
C5 1 .1939(2) -0.4716(3) .1170(2) .0386(5) Uani d . C
C6 1 .1799(3) -0.5650(3) .0371(2) .0529(7) Uani d . C
C7 1 .2793(3) -0.6298(4) .0113(2) .0626(8) Uani d . C
C8 1 .3963(3) -0.6059(4) .0624(2) .0635(8) Uani d . C
C9 1 .4132(3) -0.5158(3) .1403(2) .0543(7) Uani d . C
C10 1 .3117(2) -0.4454(3) .1689(2) .0368(5) Uani d . C
Cg1 . .2604(2) -.0980(3) .4146(2) . . dum . .
Cg2 . .3263(4) .1878(4) .2842(2) . . dum . .
H12 1 .0714 -0.0895 .3495 .048 Uiso calc R H
H13 1 .1684 .0607 .4899 .058 Uiso calc R H
H14 1 .3910 -0.0083 .5270 .058 Uiso calc R H
H15 1 .4348 -0.1997 .4089 .050 Uiso calc R H
H21 1 .3077 .0399 .1678 .109 Uiso calc R H
H22 1 .1407 .1995 .2159 .082 Uiso calc R H
H23 1 .2343 .3423 .3586 .067 Uiso calc R H
H24 1 .4528 .2723 .3973 .081 Uiso calc R H
H25 1 .4981 .0857 .2827 .097 Uiso calc R H
H3 1 .0461 -0.2752 .2365 .050 Uiso calc R H
H6 1 .1024 -0.5820 .0021 .063 Uiso calc R H
H7 1 .2693 -0.6914 -0.0415 .075 Uiso calc R H
H8 1 .4635 -0.6514 .0435 .076 Uiso calc R H
H9 1 .4915 -0.5009 .1744 .065 Uiso calc R H

loop_
_atom_type_symbol
_atom_type_description
_atom_type_scat_source
_atom_type_scat_dispersion_real
_atom_type_scat_dispersion_imag
C C 'International Tables Vol C Tables 4.2.6.8 and 6.1.1.4' .0033 .0016
H H 'International Tables Vol C Tables 4.2.6.8 and 6.1.1.4' .0000 .0000
Fe Fe 'International Tables Vol C Tables 4.2.6.8 and 6.1.1.4' .3463 .8444
N N 'International Tables Vol C Tables 4.2.6.8 and 6.1.1.4' .0061 .0033

loop_
_geom_angle_atom_site_label_1
_geom_angle_atom_site_label_2
_geom_angle_atom_site_label_3
_geom_angle
_geom_angle_publ_flag
Cg1 Fe1 Cg2 177.8(2) yes
C15 C11 C12 107.8(2) no
C15 C11 C2 125.6(2) no
C12 C11 C2 126.6(2) no
C13 C12 C11 107.7(2) no
C12 C13 C14 108.3(2) no
C15 C14 C13 108.6(2) no
C14 C15 C11 107.7(2) no
C25 C21 C22 107.6(3) no
C23 C22 C21 106.8(3) no
C24 C23 C22 108.4(3) no
C25 C24 C23 108.9(3) no
C24 C25 C21 108.3(3) no
C2 N1 C10 116.6(2) no
N1 C2 C3 120.7(2) no
N1 C2 C11 119.1(2) no
C3 C2 C11 120.1(2) no
N4 C3 C2 123.6(2) no
C3 N4 C5 116.2(2) no
N4 C5 C6 119.6(2) no
N4 C5 C10 120.9(2) no
C6 C5 C10 119.5(2) no
C7 C6 C5 120.0(3) no
C6 C7 C8 121.1(3) no
C9 C8 C7 120.4(3) no
C8 C9 C10 120.0(3) no
N1 C10 C5 121.9(2) no
N1 C10 C9 119.1(2) no
C5 C10 C9 118.9(2) no

loop_
_geom_bond_atom_site_label_1
_geom_bond_atom_site_label_2
_geom_bond_distance
_geom_bond_publ_flag
Fe1 Cg1 1.643(2) yes
Fe1 Cg2 1.651(3) yes
Fe1 C11 2.042(2) no
Fe1 C12 2.049(2) no
Fe1 C13 2.041(3) no
Fe1 C14 2.035(2) no
Fe1 C15 2.036(2) no
Fe1 C21 2.023(3) no
Fe1 C22 2.036(3) no
Fe1 C23 2.036(3) no
Fe1 C24 2.032(3) no
Fe1 C25 2.018(3) no
C11 C2 1.464(3) yes
C11 C12 1.436(3) yes
C11 C15 1.426(3) yes
C12 C13 1.414(4) yes
C13 C14 1.417(4) yes
C14 C15 1.417(3) yes
C21 C22 1.412(5) yes
C21 C25 1.390(6) yes
C22 C23 1.390(4) yes
C23 C24 1.380(4) yes
C24 C25 1.365(5) yes
N1 C2 1.323(3) yes
N1 C10 1.366(3) yes
C2 C3 1.427(3) yes
C3 N4 1.308(3) yes
N4 C5 1.365(3) yes
C5 C6 1.409(4) yes
C5 C10 1.407(3) yes
C6 C7 1.352(4) yes
C7 C8 1.393(4) yes
C8 C9 1.368(4) yes
C9 C10 1.410(4) yes

loop_
_geom_torsion_atom_site_label_1
_geom_torsion_atom_site_label_2
_geom_torsion_atom_site_label_3
_geom_torsion_atom_site_label_4
_geom_torsion
_geom_torsion_publ_flag
C11 Cg1 Cg2 C21 -1.0 no
C12 Cg1 Cg2 C22 -0.7 no
C13 Cg1 Cg2 C23 -0.4 no
C14 Cg1 Cg2 C24 -0.4 no
C15 Cg1 Cg2 C25 -1.1 no
C15 C11 C12 C13 0.0(3) no
C2 C11 C12 C13 -178.6(2) no
C11 C12 C13 C14 -0.2(3) no
C12 C13 C14 C15 0.4(3) no
C13 C14 C15 C11 -0.4(3) no
C12 C11 C15 C14 0.2(3) no
C2 C11 C15 C14 178.9(2) no
C25 C21 C22 C23 0.4(3) no
C21 C22 C23 C24 0.0(3) no
C22 C23 C24 C25 -0.4(4) no
C23 C24 C25 C21 0.7(4) no
C22 C21 C25 C24 -0.7(4) no
C10 N1 C2 C3 1.5(3) no
C15 C11 C2 N1 -5.9(3) no
C12 C11 C2 N1 172.5(2) no
C15 C11 C2 C3 173.9(2) no
C12 C11 C2 C3 -7.7(4) no
N1 C2 C3 N4 -2.1(4) no
C11 C2 C3 N4 178.1(2) no
C2 C3 N4 C5 0.8(4) no
C3 N4 C5 C6 -178.8(2) no
C3 N4 C5 C10 0.9(3) no
N4 C5 C6 C7 -179.7(3) no
C10 C5 C6 C7 0.6(4) no
C5 C6 C7 C8 -0.1(5) no
C6 C7 C8 C9 0.1(5) no
C7 C8 C9 C10 -0.5(5) no
C2 N1 C10 C5 0.3(3) no
C2 N1 C10 C9 179.5(2) no
N4 C5 C10 N1 -1.5(4) no
C6 C5 C10 N1 178.2(2) no
N4 C5 C10 C9 179.3(2) no
C6 C5 C10 C9 -1.0(4) no
C8 C9 C10 N1 -178.2(3) no
C8 C9 C10 C5 1.0(4) no
